data_2224445
loop_
_publ_author_name
'Susindran, V.'
'Athimoolam, S.'
'Bahadur, S. Asath'
'Sridhar, B.'

_publ_section_title
;
 2-Carboxyanilinium bromide monohydrate
;
_journal_coeditor_code SJ2678
_journal_issue 12
_journal_name_full 'Acta Crystallographica Section E'
_journal_page_first o3247
_journal_page_last o3248
_journal_paper_doi 10.1107/S1600536809050235
_journal_volume 65
_journal_year 2009
_chemical_formula_iupac 'C7 H8 N O2 +, Br -, H2 O '
_chemical_formula_moiety 'C7 H8 N O2 +, Br -, H2 O '
_chemical_formula_sum 'C7 H10 Br N O3'
_chemical_formula_weight 236.07
_chemical_name_systematic
;
2-Carboxyanilinium bromide monohydrate
;
_space_group_IT_number 15
_symmetry_cell_setting monoclinic
_symmetry_space_group_name_Hall '-C 2yc'
_symmetry_space_group_name_H-M 'C 1 2/c 1'
_atom_sites_solution_hydrogens geom
_atom_sites_solution_primary direct
_atom_sites_solution_secondary difmap
_audit_creation_method SHELXTL/PC
_cell_angle_alpha 90.00
_cell_angle_beta 91.569(5)
_cell_angle_gamma 90.00
_cell_formula_units_Z 8
_cell_length_a 23.515(2)
_cell_length_b 4.8923(4)
_cell_length_c 16.5222(12)
_cell_measurement_reflns_used 3371
_cell_measurement_temperature 293(2)
_cell_measurement_theta_max 25.02
_cell_measurement_theta_min 2.76
_cell_volume 1900.0(3)
_computing_cell_refinement 'SAINT (Bruker, 2001)'
_computing_data_collection 'SMART (Bruker, 2001)'
_computing_data_reduction 'SAINT (Bruker, 2001)'
_computing_molecular_graphics
;
ORTEP-3  (Farrugia, 1997), Mercury (Macrae <i>et al.</i>,  2006)
and PLATON (Spek, 2009)
;
_computing_publication_material 'SHELXTL/PC (Sheldrick, 2008)'
_computing_structure_refinement 'SHELXTL/PC (Sheldrick, 2008)'
_computing_structure_solution 'SHELXTL/PC (Sheldrick, 2008)'
_diffrn_ambient_temperature 293(2)
_diffrn_measured_fraction_theta_full 0.999
_diffrn_measured_fraction_theta_max 0.999
_diffrn_measurement_device 'Bruker SMART APEX CCD area-detector'
_diffrn_measurement_device_type 'Bruker SMART APEX CCD area-detector'
_diffrn_measurement_method '\w scans'
_diffrn_radiation_monochromator graphite
_diffrn_radiation_source 'fine-focus sealed tube'
_diffrn_radiation_type MoK\a
_diffrn_radiation_wavelength 0.71073
_diffrn_reflns_av_R_equivalents 0.0347
_diffrn_reflns_av_sigmaI/netI 0.0298
_diffrn_reflns_limit_h_max 27
_diffrn_reflns_limit_h_min -27
_diffrn_reflns_limit_k_max 5
_diffrn_reflns_limit_k_min -5
_diffrn_reflns_limit_l_max 19
_diffrn_reflns_limit_l_min -19
_diffrn_reflns_number 7910
_diffrn_reflns_theta_full 24.99
_diffrn_reflns_theta_max 24.99
_diffrn_reflns_theta_min 1.73
_diffrn_standards_number 0
_exptl_absorpt_coefficient_mu 4.296
_exptl_absorpt_correction_type none
_exptl_crystal_colour colourless
_exptl_crystal_density_diffrn 1.650
_exptl_crystal_density_method 'not measured'
_exptl_crystal_description needle
_exptl_crystal_F_000 944
_exptl_crystal_size_max 0.25
_exptl_crystal_size_mid 0.14
_exptl_crystal_size_min 0.13
_refine_diff_density_max 0.908
_refine_diff_density_min -0.438
_refine_ls_extinction_method none
_refine_ls_goodness_of_fit_ref 1.072
_refine_ls_hydrogen_treatment mixed
_refine_ls_matrix_type full
_refine_ls_number_parameters 133
_refine_ls_number_reflns 1671
_refine_ls_number_restraints 6
_refine_ls_restrained_S_all 1.071
_refine_ls_R_factor_all 0.0345
_refine_ls_R_factor_gt 0.0311
_refine_ls_shift/su_max 0.001
_refine_ls_shift/su_max_lt 0.001
_refine_ls_shift/su_mean <0.001
_refine_ls_structure_factor_coef Fsqd
_refine_ls_weighting_details
;
calc w=1/[\s^2^(Fo^2^)+(0.0547P)^2^+0.8797P] where P=(Fo^2^+2Fc^2^)/3
;
_refine_ls_weighting_scheme calc
_refine_ls_wR_factor_gt 0.0814
_refine_ls_wR_factor_ref 0.0834
_reflns_number_gt 1505
_reflns_number_total 1671
_reflns_threshold_expression I>2\s(I)
_cod_data_source_file sj2678.cif
_cod_data_source_block I
_cod_original_sg_symbol_H-M 'C 2/c'
_cod_database_code 2224445
_cod_database_fobs_code 2224445

loop_
_symmetry_equiv_pos_as_xyz
'x, y, z'
'-x, y, -z+1/2'
'x+1/2, y+1/2, z'
'-x+1/2, y+1/2, -z+1/2'
'-x, -y, -z'
'x, -y, z-1/2'
'-x+1/2, -y+1/2, -z'
'x+1/2, -y+1/2, z-1/2'

loop_
_atom_site_type_symbol
_atom_site_label
_atom_site_fract_x
_atom_site_fract_y
_atom_site_fract_z
_atom_site_U_iso_or_equiv
_atom_site_adp_type
_atom_site_calc_flag
_atom_site_refinement_flags
_atom_site_occupancy
_atom_site_disorder_assembly
_atom_site_disorder_group
C C1 0.30710(11) 0.7182(6) 0.10059(17) 0.0402(6) Uani d . 1 . .
O O1 0.32154(8) 0.5757(5) 0.04450(13) 0.0545(5) Uani d . 1 . .
O O2 0.25690(9) 0.6995(5) 0.13219(16) 0.0617(6) Uani d D 1 . .
C C2 0.34468(10) 0.9244(5) 0.14078(15) 0.0363(5) Uani d . 1 . .
C C3 0.32628(12) 1.0695(6) 0.20723(17) 0.0478(6) Uani d . 1 . .
H H3 0.2900 1.0379 0.2261 0.057 Uiso calc R 1 . .
C C4 0.36070(15) 1.2595(7) 0.2458(2) 0.0546(8) Uani d . 1 . .
H H4 0.3474 1.3559 0.2900 0.065 Uiso calc R 1 . .
C C5 0.41512(14) 1.3072(6) 0.2189(2) 0.0533(8) Uani d . 1 . .
H H5 0.4385 1.4345 0.2451 0.064 Uiso calc R 1 . .
C C6 0.43443(12) 1.1638(5) 0.15278(18) 0.0455(7) Uani d . 1 . .
H H6 0.4708 1.1954 0.1342 0.055 Uiso calc R 1 . .
C C7 0.39988(10) 0.9755(5) 0.11468(14) 0.0346(5) Uani d . 1 . .
N N1 0.42208(10) 0.8318(5) 0.04455(15) 0.0392(5) Uani d D 1 . .
H H2 0.2382(16) 0.565(7) 0.113(2) 0.087(13) Uiso d D 1 . .
H H1A 0.4245(13) 0.955(5) 0.0050(15) 0.051(9) Uiso d D 1 . .
H H1B 0.4557(10) 0.756(7) 0.055(2) 0.066(11) Uiso d D 1 . .
H H1C 0.3992(12) 0.695(5) 0.0301(19) 0.048(9) Uiso d D 1 . .
O O1W 0.19167(12) 0.3305(6) 0.0733(2) 0.0938(11) Uani d D 1 . .
H H1W 0.1594(13) 0.308(8) 0.090(3) 0.085(15) Uiso d D 1 . .
H H2W 0.198(3) 0.214(9) 0.038(3) 0.13(2) Uiso d D 1 . .
Br Br1 0.056322(10) 0.18719(6) 0.089222(16) 0.04570(16) Uani d . 1 . .

loop_
_atom_site_aniso_label
_atom_site_aniso_U_11
_atom_site_aniso_U_22
_atom_site_aniso_U_33
_atom_site_aniso_U_12
_atom_site_aniso_U_13
_atom_site_aniso_U_23
C1 0.0318(14) 0.0467(15) 0.0424(16) -0.0048(11) 0.0049(11) -0.0007(12)
O1 0.0413(10) 0.0646(12) 0.0581(12) -0.0159(10) 0.0136(9) -0.0217(11)
O2 0.0347(11) 0.0786(16) 0.0727(16) -0.0194(10) 0.0183(10) -0.0272(12)
C2 0.0318(12) 0.0408(13) 0.0366(13) -0.0018(11) 0.0043(9) 0.0014(11)
C3 0.0409(14) 0.0567(16) 0.0463(15) -0.0042(13) 0.0129(12) -0.0058(14)
C4 0.061(2) 0.0586(17) 0.0442(17) -0.0067(15) 0.0098(15) -0.0155(14)
C5 0.0494(18) 0.0566(19) 0.0535(19) -0.0104(13) -0.0046(14) -0.0124(14)
C6 0.0323(14) 0.0500(16) 0.0545(17) -0.0055(11) 0.0040(12) -0.0045(12)
C7 0.0301(12) 0.0377(13) 0.0360(13) 0.0007(10) 0.0039(9) 0.0015(10)
N1 0.0297(12) 0.0440(13) 0.0443(13) -0.0031(10) 0.0083(10) -0.0025(10)
O1W 0.0483(15) 0.101(2) 0.133(3) -0.0328(15) 0.0277(17) -0.062(2)
Br1 0.0333(2) 0.0562(2) 0.0477(2) -0.00031(10) 0.00334(13) 0.00488(11)

loop_
_atom_type_symbol
_atom_type_description
_atom_type_scat_dispersion_real
_atom_type_scat_dispersion_imag
_atom_type_scat_source
C C 0.0033 0.0016 'International Tables Vol C Tables 4.2.6.8 and 6.1.1.4'
H H 0.0000 0.0000 'International Tables Vol C Tables 4.2.6.8 and 6.1.1.4'
N N 0.0061 0.0033 'International Tables Vol C Tables 4.2.6.8 and 6.1.1.4'
O O 0.0106 0.0060 'International Tables Vol C Tables 4.2.6.8 and 6.1.1.4'
Br Br -0.2901 2.4595 'International Tables Vol C Tables 4.2.6.8 and 6.1.1.4'

loop_
_geom_angle_atom_site_label_1
_geom_angle_atom_site_label_2
_geom_angle_atom_site_label_3
_geom_angle_site_symmetry_1
_geom_angle_site_symmetry_3
_geom_angle
_geom_angle_publ_flag
O1 C1 O2 . . 122.6(2) ?
O1 C1 C2 . . 123.7(2) ?
O2 C1 C2 . . 113.7(2) ?
C1 O2 H2 . . 112(3) ?
C3 C2 C7 . . 117.7(2) ?
C3 C2 C1 . . 120.5(2) ?
C7 C2 C1 . . 121.9(2) ?
C4 C3 C2 . . 121.3(3) ?
C4 C3 H3 . . 119.3 ?
C2 C3 H3 . . 119.3 ?
C3 C4 C5 . . 120.1(3) ?
C3 C4 H4 . . 120.0 ?
C5 C4 H4 . . 120.0 ?
C6 C5 C4 . . 119.5(3) ?
C6 C5 H5 . . 120.2 ?
C4 C5 H5 . . 120.2 ?
C7 C6 C5 . . 120.0(3) ?
C7 C6 H6 . . 120.0 ?
C5 C6 H6 . . 120.0 ?
C6 C7 C2 . . 121.4(2) ?
C6 C7 N1 . . 117.8(2) ?
C2 C7 N1 . . 120.8(2) ?
C7 N1 H1A . . 107(2) ?
C7 N1 H1B . . 112(3) ?
H1A N1 H1B . . 111(3) ?
C7 N1 H1C . . 110(2) ?
H1A N1 H1C . . 111(3) ?
H1B N1 H1C . . 106(3) ?
H1W O1W H2W . . 109(5) ?

loop_
_geom_bond_atom_site_label_1
_geom_bond_atom_site_label_2
_geom_bond_site_symmetry_2
_geom_bond_distance
_geom_bond_publ_flag
C1 O1 . 1.216(3) ?
C1 O2 . 1.307(3) ?
C1 C2 . 1.486(4) ?
O2 H2 . 0.85(3) ?
C2 C3 . 1.386(4) ?
C2 C7 . 1.401(3) ?
C3 C4 . 1.377(4) ?
C3 H3 . 0.9300 ?
C4 C5 . 1.386(5) ?
C4 H4 . 0.9300 ?
C5 C6 . 1.386(4) ?
C5 H5 . 0.9300 ?
C6 C7 . 1.370(4) ?
C6 H6 . 0.9300 ?
C7 N1 . 1.464(3) ?
N1 H1A . 0.890(18) ?
N1 H1B . 0.888(19) ?
N1 H1C . 0.886(18) ?
O1W H1W . 0.82(3) ?
O1W H2W . 0.83(3) ?

loop_
_geom_hbond_atom_site_label_D
_geom_hbond_atom_site_label_H
_geom_hbond_atom_site_label_A
_geom_hbond_site_symmetry_A
_geom_hbond_distance_DH
_geom_hbond_distance_HA
_geom_hbond_distance_DA
_geom_hbond_angle_DHA
O2 H2 O1W . 0.85(3) 1.70(3) 2.545(3) 171(4)
N1 H1A Br1 7_565 0.89(2) 2.390(10) 3.277(2) 171(3)
N1 H1B Br1 3 0.89(2) 2.44(2) 3.299(2) 163(3)
N1 H1C O1 . 0.89(2) 1.94(3) 2.676(3) 140(3)
O1W H2W O1 7 0.83(3) 2.01(4) 2.793(4) 157(6)
O1W H1W Br1 . 0.82(3) 2.49(3) 3.277(3) 159(4)

loop_
_geom_torsion_atom_site_label_1
_geom_torsion_atom_site_label_2
_geom_torsion_atom_site_label_3
_geom_torsion_atom_site_label_4
_geom_torsion_site_symmetry_1
_geom_torsion_site_symmetry_2
_geom_torsion_site_symmetry_3
_geom_torsion_site_symmetry_4
_geom_torsion
_geom_torsion_publ_flag
O1 C1 C2 C3 . . . . -176.6(3) ?
O2 C1 C2 C3 . . . . 2.2(4) ?
O1 C1 C2 C7 . . . . 2.0(4) ?
O2 C1 C2 C7 . . . . -179.3(3) ?
C7 C2 C3 C4 . . . . 0.7(4) ?
C1 C2 C3 C4 . . . . 179.3(3) ?
C2 C3 C4 C5 . . . . -0.6(5) ?
C3 C4 C5 C6 . . . . 0.4(5) ?
C4 C5 C6 C7 . . . . -0.3(5) ?
C5 C6 C7 C2 . . . . 0.4(4) ?
C5 C6 C7 N1 . . . . 179.3(3) ?
C3 C2 C7 C6 . . . . -0.6(4) ?
C1 C2 C7 C6 . . . . -179.2(3) ?
C3 C2 C7 N1 . . . . -179.5(2) ?
C1 C2 C7 N1 . . . . 1.9(4) ?

loop_
_cod_related_entry_id
_cod_related_entry_database
_cod_related_entry_code
1 ChemSpider 30655959
